data_4033705
loop_
_publ_author_name
'Saini, Kapil Mohan'
'Saunthwal, Rakesh K.'
'Kumar, Shiv'
'Verma, Akhilesh K.'

_publ_section_title
;
 On Water: Metal-Free Synthesis of Highly Functionalized
 Benzothiazolylidene from ortho-Haloanilines.
;
_journal_issue 5
_journal_name_full 'The Journal of organic chemistry'
_journal_page_first 2689
_journal_page_last 2698
_journal_paper_doi 10.1021/acs.joc.8b03107
_journal_volume 84
_journal_year 2019
_chemical_formula_moiety 'C14 H9 F N2 O S'
_chemical_formula_sum 'C14 H9 F N2 O S'
_chemical_formula_weight 272.29
_space_group_crystal_system monoclinic
_space_group_IT_number 15
_space_group_name_Hall '-C 2yc'
_space_group_name_H-M_alt 'C 1 2/c 1'
_atom_sites_solution_hydrogens geom
_audit_creation_method SHELXL-2016/6
_cell_angle_alpha 90
_cell_angle_beta 91.106(19)
_cell_angle_gamma 90
_cell_formula_units_Z 8
_cell_length_a 27.762(6)
_cell_length_b 8.200(2)
_cell_length_c 11.158(3)
_cell_measurement_reflns_used 1473
_cell_measurement_temperature 298(2)
_cell_measurement_theta_max 24.5830
_cell_measurement_theta_min 3.7560
_cell_volume 2539.6(11)
_computing_structure_refinement 'SHELXL-2016/6 (Sheldrick, 2016)'
_computing_structure_solution 'SHELXT 2014/5 (Sheldrick, 2014)'
_diffrn_ambient_temperature 298(2)
_diffrn_measured_fraction_theta_full 0.998
_diffrn_measured_fraction_theta_max 0.998
_diffrn_measurement_device_type 'Xcalibur, Sapphire3'
_diffrn_radiation_type MoK\a
_diffrn_radiation_wavelength 0.71073
_diffrn_reflns_av_R_equivalents 0.0974
_diffrn_reflns_av_unetI/netI 0.0579
_diffrn_reflns_Laue_measured_fraction_full 0.998
_diffrn_reflns_Laue_measured_fraction_max 0.998
_diffrn_reflns_limit_h_max 34
_diffrn_reflns_limit_h_min -34
_diffrn_reflns_limit_k_max 10
_diffrn_reflns_limit_k_min -10
_diffrn_reflns_limit_l_max 13
_diffrn_reflns_limit_l_min -13
_diffrn_reflns_number 16218
_diffrn_reflns_point_group_measured_fraction_full 0.998
_diffrn_reflns_point_group_measured_fraction_max 0.998
_diffrn_reflns_theta_full 25.242
_diffrn_reflns_theta_max 26.369
_diffrn_reflns_theta_min 3.320
_exptl_absorpt_coefficient_mu 0.259
_exptl_crystal_colour WHITE
_exptl_crystal_density_diffrn 1.424
_exptl_crystal_description NEEDLE
_exptl_crystal_F_000 1120
_exptl_crystal_size_max 0.20
_exptl_crystal_size_mid 0.18
_exptl_crystal_size_min 0.16
_refine_diff_density_max 0.435
_refine_diff_density_min -0.260
_refine_diff_density_rms 0.060
_refine_ls_extinction_method none
_refine_ls_goodness_of_fit_ref 1.031
_refine_ls_hydrogen_treatment constr
_refine_ls_matrix_type full
_refine_ls_number_parameters 172
_refine_ls_number_reflns 2582
_refine_ls_number_restraints 0
_refine_ls_restrained_S_all 1.031
_refine_ls_R_factor_all 0.0937
_refine_ls_R_factor_gt 0.0631
_refine_ls_shift/su_max 0.000
_refine_ls_shift/su_mean 0.000
_refine_ls_structure_factor_coef Fsqd
_refine_ls_weighting_details 'w=1/[\s^2^(Fo^2^)+(0.0719P)^2^+0.7164P] where P=(Fo^2^+2Fc^2^)/3'
_refine_ls_weighting_scheme calc
_refine_ls_wR_factor_gt 0.1427
_refine_ls_wR_factor_ref 0.1675
_reflns_Friedel_coverage 0.000
_reflns_number_gt 1742
_reflns_number_total 2582
_reflns_threshold_expression 'I > 2\s(I)'
_cod_data_source_file jo8b03107_si_003.cif
_cod_data_source_block shelx
_cod_original_cell_volume 2539.5(11)
_cod_original_sg_symbol_H-M 'C 2/c'
_cod_database_code 4033705
_shelx_shelxl_version_number 2016/6
_shelx_space_group_comment
;
The symmetry employed for this shelxl refinement is uniquely defined
by the following loop, which should always be used as a source of
symmetry information in preference to the above space-group names.
They are only intended as comments.
;

loop_
_space_group_symop_operation_xyz
'x, y, z'
'-x, y, -z+1/2'
'x+1/2, y+1/2, z'
'-x+1/2, y+1/2, -z+1/2'
'-x, -y, -z'
'x, -y, z-1/2'
'-x+1/2, -y+1/2, -z'
'x+1/2, -y+1/2, z-1/2'

loop_
_atom_site_label
_atom_site_type_symbol
_atom_site_fract_x
_atom_site_fract_y
_atom_site_fract_z
_atom_site_U_iso_or_equiv
_atom_site_adp_type
_atom_site_occupancy
_atom_site_site_symmetry_order
_atom_site_calc_flag
_atom_site_refinement_flags_posn
_atom_site_refinement_flags_adp
S1 S 0.49622(3) 0.79894(10) 0.59162(6) 0.0542(3) Uani 1 1 d . .
F1 F 0.31987(7) 0.9336(3) 0.68981(18) 0.0848(7) Uani 1 1 d . .
O1 O 0.58810(8) 0.7314(3) 0.56017(19) 0.0699(7) Uani 1 1 d . .
N2 N 0.46000(8) 0.7647(3) 0.3753(2) 0.0469(6) Uani 1 1 d . .
N1 N 0.54277(8) 0.7101(3) 0.3891(2) 0.0493(6) Uani 1 1 d . .
H005 H 0.543142 0.689870 0.313538 0.059 Uiso 1 1 calc R U
C7 C 0.58529(10) 0.6961(4) 0.4540(3) 0.0488(7) Uani 1 1 d . .
C1 C 0.62761(10) 0.6352(4) 0.3884(2) 0.0451(7) Uani 1 1 d . .
C8 C 0.49968(10) 0.7548(4) 0.4388(2) 0.0451(7) Uani 1 1 d . .
C10 C 0.43429(10) 0.8346(3) 0.5676(3) 0.0482(7) Uani 1 1 d . .
C9 C 0.42172(10) 0.8102(3) 0.4472(3) 0.0458(7) Uani 1 1 d . .
C6 C 0.62277(10) 0.5230(3) 0.2961(3) 0.0517(8) Uani 1 1 d . .
H00B H 0.592422 0.486492 0.271722 0.062 Uiso 1 1 calc R U
C2 C 0.67348(10) 0.6881(4) 0.4235(3) 0.0549(8) Uani 1 1 d . .
H00C H 0.676974 0.761051 0.486905 0.066 Uiso 1 1 calc R U
C11 C 0.40111(11) 0.8780(4) 0.6518(3) 0.0574(8) Uani 1 1 d . .
H00D H 0.409748 0.895089 0.731784 0.069 Uiso 1 1 calc R U
C14 C 0.37389(11) 0.8317(4) 0.4089(3) 0.0572(8) Uani 1 1 d . .
H00E H 0.365167 0.818016 0.328618 0.069 Uiso 1 1 calc R U
C13 C 0.33985(11) 0.8734(4) 0.4919(3) 0.0612(9) Uani 1 1 d . .
H00F H 0.307725 0.887172 0.468976 0.073 Uiso 1 1 calc R U
C12 C 0.35469(11) 0.8945(4) 0.6108(3) 0.0581(8) Uani 1 1 d . .
C5 C 0.66353(12) 0.4660(4) 0.2409(3) 0.0662(10) Uani 1 1 d . .
H00H H 0.660545 0.389385 0.179761 0.079 Uiso 1 1 calc R U
C3 C 0.71332(11) 0.6340(4) 0.3657(3) 0.0700(10) Uani 1 1 d . .
H00I H 0.743665 0.673404 0.387397 0.084 Uiso 1 1 calc R U
C4 C 0.70838(12) 0.5210(4) 0.2752(3) 0.0719(10) Uani 1 1 d . .
H00J H 0.735541 0.481733 0.237178 0.086 Uiso 1 1 calc R U

loop_
_atom_site_aniso_label
_atom_site_aniso_U_11
_atom_site_aniso_U_22
_atom_site_aniso_U_33
_atom_site_aniso_U_23
_atom_site_aniso_U_13
_atom_site_aniso_U_12
S1 0.0496(5) 0.0775(6) 0.0354(4) -0.0017(4) -0.0001(3) 0.0077(4)
F1 0.0642(13) 0.1097(17) 0.0816(14) -0.0101(12) 0.0270(11) 0.0201(11)
O1 0.0587(14) 0.1106(19) 0.0401(13) -0.0083(12) -0.0083(10) 0.0158(13)
N2 0.0407(14) 0.0607(15) 0.0393(13) -0.0005(11) -0.0001(10) 0.0006(11)
N1 0.0429(14) 0.0713(17) 0.0338(13) -0.0033(11) 0.0005(10) 0.0014(11)
C7 0.0472(17) 0.0603(19) 0.0388(16) 0.0035(14) -0.0034(13) 0.0022(14)
C1 0.0406(16) 0.0512(17) 0.0436(16) 0.0054(13) -0.0005(12) -0.0003(13)
C8 0.0451(17) 0.0552(18) 0.0350(15) 0.0020(13) 0.0007(12) 0.0029(13)
C10 0.0493(17) 0.0508(17) 0.0446(16) 0.0027(13) 0.0037(13) 0.0049(13)
C9 0.0421(16) 0.0517(18) 0.0437(16) 0.0013(13) 0.0015(13) 0.0015(13)
C6 0.0412(17) 0.0548(18) 0.0591(19) -0.0036(15) 0.0000(14) -0.0029(13)
C2 0.0423(17) 0.066(2) 0.0566(19) -0.0062(15) -0.0023(14) -0.0035(14)
C11 0.057(2) 0.070(2) 0.0454(18) 0.0004(16) 0.0089(15) 0.0078(16)
C14 0.0494(18) 0.064(2) 0.058(2) -0.0050(16) -0.0014(15) 0.0064(15)
C13 0.0450(18) 0.063(2) 0.076(2) -0.0050(18) 0.0016(16) 0.0063(15)
C12 0.055(2) 0.060(2) 0.061(2) -0.0019(16) 0.0207(16) 0.0071(15)
C5 0.059(2) 0.067(2) 0.073(2) -0.0212(17) 0.0066(17) 0.0017(16)
C3 0.0391(18) 0.083(3) 0.087(3) -0.007(2) 0.0008(17) -0.0134(17)
C4 0.051(2) 0.081(3) 0.084(3) -0.015(2) 0.0157(18) 0.0017(17)

loop_
_atom_type_symbol
_atom_type_description
_atom_type_scat_dispersion_real
_atom_type_scat_dispersion_imag
_atom_type_scat_source
C C 0.0033 0.0016 'International Tables Vol C Tables 4.2.6.8 and 6.1.1.4'
F F 0.0171 0.0103 'International Tables Vol C Tables 4.2.6.8 and 6.1.1.4'
N N 0.0061 0.0033 'International Tables Vol C Tables 4.2.6.8 and 6.1.1.4'
O O 0.0106 0.0060 'International Tables Vol C Tables 4.2.6.8 and 6.1.1.4'
S S 0.1246 0.1234 'International Tables Vol C Tables 4.2.6.8 and 6.1.1.4'
H H 0.0000 0.0000 'International Tables Vol C Tables 4.2.6.8 and 6.1.1.4'

loop_
_geom_angle_atom_site_label_1
_geom_angle_atom_site_label_2
_geom_angle_atom_site_label_3
_geom_angle
C8 S1 C10 87.60(14)
C8 N2 C9 110.5(2)
C8 N1 C7 123.6(2)
O1 C7 N1 121.9(3)
O1 C7 C1 121.5(3)
N1 C7 C1 116.6(2)
C6 C1 C2 119.4(3)
C6 C1 C7 121.6(3)
C2 C1 C7 119.0(3)
N2 C8 N1 122.0(3)
N2 C8 S1 117.2(2)
N1 C8 S1 120.8(2)
C11 C10 C9 122.4(3)
C11 C10 S1 127.2(2)
C9 C10 S1 110.4(2)
N2 C9 C10 114.4(3)
N2 C9 C14 126.0(3)
C10 C9 C14 119.6(3)
C5 C6 C1 119.2(3)
C3 C2 C1 120.7(3)
C12 C11 C10 115.9(3)
C13 C14 C9 119.0(3)
C14 C13 C12 118.5(3)
F1 C12 C11 119.0(3)
F1 C12 C13 116.5(3)
C11 C12 C13 124.5(3)
C4 C5 C6 120.8(3)
C2 C3 C4 119.7(3)
C5 C4 C3 120.2(3)

loop_
_geom_bond_atom_site_label_1
_geom_bond_atom_site_label_2
_geom_bond_distance
S1 C8 1.748(3)
S1 C10 1.759(3)
F1 C12 1.359(3)
O1 C7 1.220(3)
N2 C8 1.301(3)
N2 C9 1.395(3)
N1 C8 1.377(3)
N1 C7 1.378(4)
C7 C1 1.483(4)
C1 C6 1.385(4)
C1 C2 1.394(4)
C10 C11 1.375(4)
C10 C9 1.396(4)
C9 C14 1.398(4)
C6 C5 1.380(4)
C2 C3 1.365(4)
C11 C12 1.366(4)
C14 C13 1.379(4)
C13 C12 1.392(5)
C5 C4 1.372(4)
C3 C4 1.375(5)

loop_
_geom_torsion_atom_site_label_1
_geom_torsion_atom_site_label_2
_geom_torsion_atom_site_label_3
_geom_torsion_atom_site_label_4
_geom_torsion
C8 N1 C7 O1 -4.1(5)
C8 N1 C7 C1 175.7(3)
O1 C7 C1 C6 146.9(3)
N1 C7 C1 C6 -32.9(4)
O1 C7 C1 C2 -30.7(4)
N1 C7 C1 C2 149.4(3)
C9 N2 C8 N1 179.3(3)
C9 N2 C8 S1 -0.2(3)
C7 N1 C8 N2 -179.0(3)
C7 N1 C8 S1 0.4(4)
C10 S1 C8 N2 0.1(2)
C10 S1 C8 N1 -179.3(3)
C8 S1 C10 C11 179.1(3)
C8 S1 C10 C9 0.0(2)
C8 N2 C9 C10 0.2(4)
C8 N2 C9 C14 -179.7(3)
C11 C10 C9 N2 -179.2(3)
S1 C10 C9 N2 -0.1(3)
C11 C10 C9 C14 0.6(4)
S1 C10 C9 C14 179.8(2)
C2 C1 C6 C5 0.0(4)
C7 C1 C6 C5 -177.7(3)
C6 C1 C2 C3 1.9(5)
C7 C1 C2 C3 179.6(3)
C9 C10 C11 C12 0.6(4)
S1 C10 C11 C12 -178.3(2)
N2 C9 C14 C13 178.5(3)
C10 C9 C14 C13 -1.3(4)
C9 C14 C13 C12 0.8(5)
C10 C11 C12 F1 178.5(3)
C10 C11 C12 C13 -1.2(5)
C14 C13 C12 F1 -179.2(3)
C14 C13 C12 C11 0.5(5)
C1 C6 C5 C4 -1.0(5)
C1 C2 C3 C4 -2.7(5)
C6 C5 C4 C3 0.1(6)
C2 C3 C4 C5 1.7(6)
